data_7251480
loop_
_publ_author_name
'Alfuth, Jan'
'Chojnacki, Jaros\/law'
'Po\/lo\'nski, Tadeusz'
'Olszewska, Teresa'

_publ_section_title
;
 Structural diversity of supramolecular networks composed of
 2,1,3-chalcogenadiazole silver(i) complexes: the role of chalcogen
 bonding in molecular self--assembly
;
_journal_issue 7
_journal_name_full CrystEngComm
_journal_page_first 1206
_journal_page_last 1214
_journal_paper_doi 10.1039/D5CE00963D
_journal_volume 28
_journal_year 2026
_chemical_formula_moiety 'C10 H6 Ag N3 O3 Se'
_chemical_formula_sum 'C10 H6 Ag N3 O3 Se'
_chemical_formula_weight 403.01
_space_group_crystal_system monoclinic
_space_group_IT_number 13
_space_group_name_Hall '-P 2yac'
_space_group_name_H-M_alt 'P 1 2/n 1'
_atom_sites_solution_hydrogens mixed
_audit_creation_date 2022-02-02
_audit_creation_method
;
Olex2 1.2
(compiled 2018.05.29 svn.r3508 for OlexSys, GUI svn.r5506)
;
_audit_update_record
;
2025-09-04 deposited with the CCDC.	2026-01-05 downloaded from the CCDC.
;
_cell_angle_alpha 90
_cell_angle_beta 117.27(2)
_cell_angle_gamma 90
_cell_formula_units_Z 2
_cell_length_a 6.880(2)
_cell_length_b 12.017(5)
_cell_length_c 6.9630(19)
_cell_measurement_reflns_used 3038
_cell_measurement_temperature 120
_cell_measurement_theta_max 24.97
_cell_measurement_theta_min 3.42
_cell_volume 511.7(3)
_computing_cell_refinement 'X-Area Recipe 1.33.0.0 (STOE, 2015)'
_computing_data_collection 'X-Area WinXpose 2.0.22.0 (STOE, 2016)'
_computing_data_reduction 'X-Area Integrate 1.72.0.0 (STOE, 2018) X-Area X-Red32 1.63.4.0 (STOE, 2017)'
_computing_molecular_graphics 'Olex2 (Dolomanov et al., 2009)'
_computing_publication_material 'Olex2 (Dolomanov et al., 2009)'
_computing_structure_refinement 'ShelXL (Sheldrick, 2015)'
_computing_structure_solution 'SHELXT 2018/2 (Sheldrick, 2018)'
_diffrn_ambient_temperature 120
_diffrn_detector_area_resol_mean 6.67
_diffrn_measured_fraction_theta_full 0.999
_diffrn_measured_fraction_theta_max 0.999
_diffrn_measurement_device_type 'STOE IPDS 2T'
_diffrn_measurement_method 'rotation method, \w scans'
_diffrn_radiation_type MoK\a
_diffrn_radiation_wavelength 0.71073
_diffrn_reflns_av_R_equivalents 0.0893
_diffrn_reflns_av_unetI/netI 0.0468
_diffrn_reflns_Laue_measured_fraction_full 0.999
_diffrn_reflns_Laue_measured_fraction_max 0.999
_diffrn_reflns_limit_h_max 8
_diffrn_reflns_limit_h_min -8
_diffrn_reflns_limit_k_max 14
_diffrn_reflns_limit_k_min -14
_diffrn_reflns_limit_l_max 8
_diffrn_reflns_limit_l_min -8
_diffrn_reflns_number 5046
_diffrn_reflns_point_group_measured_fraction_full 0.999
_diffrn_reflns_point_group_measured_fraction_max 0.999
_diffrn_reflns_theta_full 25.242
_diffrn_reflns_theta_max 25.974
_diffrn_reflns_theta_min 3.391
_diffrn_source 'GeniX Mo, 0.05 x 0.05 mm2 microfocus'
_exptl_absorpt_coefficient_mu 5.529
_exptl_absorpt_correction_T_max 0.8390
_exptl_absorpt_correction_T_min 0.4642
_exptl_absorpt_correction_type integration
_exptl_absorpt_process_details
'STOE X-Red32, absorption correction by Gaussian integration, analogous to P. Coppens, "The Evaluation of Absorption and Extinction in Single-Crystal Structure Analysis", published in F. R. Ahmed (Editor), "Crystallographic Computing", Munksgaard, Copenhagen (1970), 255 - 270'
_exptl_crystal_colour red
_exptl_crystal_colour_primary red
_exptl_crystal_density_diffrn 2.616
_exptl_crystal_density_method 'not measured'
_exptl_crystal_description plate
_exptl_crystal_F_000 384
_exptl_crystal_size_max 0.12
_exptl_crystal_size_mid 0.06
_exptl_crystal_size_min 0.02
_refine_diff_density_max 2.825
_refine_diff_density_min -1.603
_refine_diff_density_rms 0.321
_refine_ls_extinction_method none
_refine_ls_goodness_of_fit_ref 1.063
_refine_ls_hydrogen_treatment constr
_refine_ls_matrix_type full
_refine_ls_number_parameters 84
_refine_ls_number_reflns 1016
_refine_ls_number_restraints 0
_refine_ls_restrained_S_all 1.063
_refine_ls_R_factor_all 0.0825
_refine_ls_R_factor_gt 0.0756
_refine_ls_shift/su_max 0.000
_refine_ls_shift/su_mean 0.000
_refine_ls_structure_factor_coef Fsqd
_refine_ls_weighting_details 'w=1/[\s^2^(Fo^2^)+(0.1614P)^2^+0.2540P] where P=(Fo^2^+2Fc^2^)/3'
_refine_ls_weighting_scheme calc
_refine_ls_wR_factor_gt 0.1899
_refine_ls_wR_factor_ref 0.2016
_reflns_Friedel_coverage 0.000
_reflns_number_gt 872
_reflns_number_total 1016
_reflns_threshold_expression 'I > 2\s(I)'
_cod_data_source_file d5ce00963d2.cif
_cod_data_source_block 5b
_cod_depositor_comments 'Adding full bibliography for 7251474--7251487.cif.'
_cod_database_code 7251480
_shelx_shelxl_version_number 2018/3
_shelx_space_group_comment
;
The symmetry employed for this shelxl refinement is uniquely defined
by the following loop, which should always be used as a source of
symmetry information in preference to the above space-group names.
They are only intended as comments.
;
_shelx_estimated_absorpt_t_max 0.897
_shelx_estimated_absorpt_t_min 0.557
_olex2_refinement_description
;
1. Fixed Uiso
 At 1.2 times of:
  All C(H) groups
2.a Riding coordinates:
 C5(H5)
2.b Aromatic/amide H refined with riding coordinates:
 C2(H2), C4(H4)
;
_olex2_submission_special_instructions 'No special instructions were received'

loop_
_space_group_symop_operation_xyz
'x, y, z'
'-x+1/2, y, -z+1/2'
'-x, -y, -z'
'x-1/2, -y, z-1/2'

loop_
_atom_site_label
_atom_site_type_symbol
_atom_site_fract_x
_atom_site_fract_y
_atom_site_fract_z
_atom_site_U_iso_or_equiv
_atom_site_adp_type
_atom_site_occupancy
_atom_site_site_symmetry_order
_atom_site_calc_flag
_atom_site_refinement_flags_posn
_atom_site_refinement_flags_adp
_atom_site_refinement_flags_occupancy
_atom_site_disorder_assembly
_atom_site_disorder_group
Ag1 Ag 0.250000 0.78131(7) 0.750000 0.0431(5) Uani 1 2 d S T P . .
Se1 Se 0.250000 0.84350(9) 0.250000 0.0342(5) Uani 1 2 d S T P . .
O1 O 0.3204(13) 0.9734(6) 0.6398(13) 0.0604(19) Uani 1 1 d . . . . .
O2 O 0.250000 1.1283(9) 0.750000 0.052(2) Uani 1 2 d S T P . .
N1 N 0.2245(10) 0.7408(6) 0.4221(10) 0.0337(14) Uani 1 1 d . . . . .
N2 N 0.250000 1.0278(9) 0.750000 0.038(2) Uani 1 2 d S T P . .
C1 C 0.2342(12) 0.6413(7) 0.3473(11) 0.0314(16) Uani 1 1 d . . . . .
C2 C 0.2176(11) 0.5392(7) 0.4389(12) 0.0337(15) Uani 1 1 d . . . . .
H2 H 0.196223 0.538729 0.564308 0.040 Uiso 1 1 calc R . . . .
C3 C 0.2325(12) 0.4391(7) 0.3458(13) 0.0348(17) Uani 1 1 d . . . . .
C4 C 0.2172(12) 0.3330(7) 0.4351(12) 0.0354(16) Uani 1 1 d . . . . .
H4 H 0.194883 0.330758 0.559954 0.043 Uiso 1 1 calc R . . . .
C5 C 0.2340(13) 0.2384(8) 0.3445(14) 0.0411(19) Uani 1 1 d . . . . .
H5 H 0.214722 0.171151 0.400202 0.049 Uiso 1 1 d R . . . .

loop_
_atom_site_aniso_label
_atom_site_aniso_U_11
_atom_site_aniso_U_22
_atom_site_aniso_U_33
_atom_site_aniso_U_23
_atom_site_aniso_U_13
_atom_site_aniso_U_12
Ag1 0.0629(7) 0.0439(7) 0.0305(6) 0.000 0.0281(5) 0.000
Se1 0.0389(7) 0.0406(7) 0.0269(7) 0.000 0.0183(5) 0.000
O1 0.090(5) 0.050(4) 0.061(4) -0.009(3) 0.052(4) -0.004(4)
O2 0.070(6) 0.062(6) 0.034(5) 0.000 0.032(5) 0.000
N1 0.033(3) 0.043(3) 0.025(3) 0.002(3) 0.014(3) 0.000(3)
N2 0.036(4) 0.044(5) 0.029(4) 0.000 0.012(4) 0.000
C1 0.036(4) 0.045(4) 0.019(4) 0.001(3) 0.018(3) -0.002(3)
C2 0.028(3) 0.050(4) 0.019(3) -0.004(3) 0.008(3) -0.001(3)
C3 0.026(3) 0.048(5) 0.027(4) 0.008(3) 0.009(3) 0.003(3)
C4 0.036(4) 0.046(4) 0.025(3) 0.001(3) 0.015(3) 0.000(3)
C5 0.037(4) 0.055(5) 0.026(4) 0.002(4) 0.010(3) -0.001(3)

loop_
_atom_type_symbol
_atom_type_description
_atom_type_scat_dispersion_real
_atom_type_scat_dispersion_imag
_atom_type_scat_source
C C 0.0033 0.0016 'International Tables Vol C Tables 4.2.6.8 and 6.1.1.4'
H H 0.0000 0.0000 'International Tables Vol C Tables 4.2.6.8 and 6.1.1.4'
Ag Ag -0.8971 1.1015 'International Tables Vol C Tables 4.2.6.8 and 6.1.1.4'
N N 0.0061 0.0033 'International Tables Vol C Tables 4.2.6.8 and 6.1.1.4'
O O 0.0106 0.0060 'International Tables Vol C Tables 4.2.6.8 and 6.1.1.4'
Se Se -0.0929 2.2259 'International Tables Vol C Tables 4.2.6.8 and 6.1.1.4'

loop_
_geom_angle_atom_site_label_1
_geom_angle_atom_site_label_2
_geom_angle_atom_site_label_3
_geom_angle
_geom_angle_site_symmetry_1
_geom_angle_site_symmetry_3
_geom_angle_publ_flag
O1 Ag1 O1 50.1(3) . 2_556 ?
N1 Ag1 O1 80.1(2) 2_556 2_556 ?
N1 Ag1 O1 80.1(2) . . ?
N1 Ag1 O1 124.2(2) 2_556 . ?
N1 Ag1 O1 124.2(2) . 2_556 ?
N1 Ag1 N1 155.2(4) . 2_556 ?
N1 Se1 N1 92.5(4) . 2 ?
N2 O1 Ag1 96.2(5) . . ?
Se1 N1 Ag1 122.9(3) . . ?
C1 N1 Ag1 126.8(5) . . ?
C1 N1 Se1 108.9(5) . . ?
O1 N2 O1 117.6(10) 2_556 . ?
O2 N2 O1 121.2(5) . . ?
O2 N2 O1 121.2(5) . 2_556 ?
N1 C1 C1 114.9(4) . 2 ?
N1 C1 C2 125.5(6) . . ?
C2 C1 C1 119.6(4) . 2 ?
C1 C2 H2 119.9 . . ?
C3 C2 C1 120.2(7) . . ?
C3 C2 H2 119.9 . . ?
C2 C3 C3 120.2(5) . 2 ?
C2 C3 C4 121.8(7) . . ?
C4 C3 C3 118.0(5) . 2 ?
C3 C4 H4 119.6 . . ?
C5 C4 C3 120.7(8) . . ?
C5 C4 H4 119.6 . . ?
C4 C5 C5 121.3(5) . 2 ?
C4 C5 H5 119.0 . . ?
C5 C5 H5 119.6 2 . ?

loop_
_geom_bond_atom_site_label_1
_geom_bond_atom_site_label_2
_geom_bond_distance
_geom_bond_site_symmetry_2
_geom_bond_publ_flag
Ag1 O1 2.548(7) 2_556 ?
Ag1 O1 2.548(7) . ?
Ag1 N1 2.261(6) 2_556 ?
Ag1 N1 2.261(6) . ?
Se1 N1 1.784(7) 2 ?
Se1 N1 1.784(7) . ?
O1 N2 1.261(8) . ?
O2 N2 1.208(15) . ?
N1 C1 1.318(10) . ?
C1 C1 1.467(13) 2 ?
C1 C2 1.412(11) . ?
C2 H2 0.9500 . ?
C2 C3 1.392(12) . ?
C3 C3 1.460(16) 2 ?
C3 C4 1.443(12) . ?
C4 H4 0.9500 . ?
C4 C5 1.331(13) . ?
C5 C5 1.431(18) 2 ?
C5 H5 0.9315 . ?

loop_
_geom_torsion_atom_site_label_1
_geom_torsion_atom_site_label_2
_geom_torsion_atom_site_label_3
_geom_torsion_atom_site_label_4
_geom_torsion
_geom_torsion_site_symmetry_1
_geom_torsion_site_symmetry_2
_geom_torsion_site_symmetry_3
_geom_torsion_site_symmetry_4
_geom_torsion_publ_flag
Ag1 O1 N2 O1 -0.001(5) . . . 2_556 ?
Ag1 O1 N2 O2 180.000(4) . . . . ?
Ag1 N1 C1 C1 -166.0(6) . . . 2 ?
Ag1 N1 C1 C2 13.8(11) . . . . ?
Se1 N1 C1 C1 0.9(10) . . . 2 ?
Se1 N1 C1 C2 -179.3(6) . . . . ?
N1 Se1 N1 Ag1 167.2(5) 2 . . . ?
N1 Se1 N1 C1 -0.4(4) 2 . . . ?
N1 C1 C2 C3 -179.4(7) . . . . ?
C1 C1 C2 C3 0.4(13) 2 . . . ?
C1 C2 C3 C3 0.6(13) . . . 2 ?
C1 C2 C3 C4 179.7(7) . . . . ?
C2 C3 C4 C5 -179.4(8) . . . . ?
C3 C3 C4 C5 -0.2(13) 2 . . . ?
C3 C4 C5 C5 -0.4(14) . . . 2 ?
